data_1564272
loop_
_publ_author_name
'Speelman, Amy L.'
'Tran, Ba'
'Erickson, Jeremy D.'
'Vasiliu, Monica'
'Dixon, David A.'
'Bullock, R. Morris'

_publ_section_title
;
 Accelerating the Insertion Reactions of (NHC)Cu-H via Remote Ligand
 Functionalization
;
_journal_name_full 'Chemical Science'
_journal_paper_doi 10.1039/D1SC01911B
_journal_year 2021
_chemical_formula_moiety 'C75 H68 Cl Cu N2, C0.99 H2 Cl2, 0.5(C H2 Cl2)'
_chemical_formula_sum 'C76.5 H71 Cl4 Cu N2'
_chemical_formula_weight 1223.66
_chemical_properties_physical Air-sensitive,Moisture-sensitive
_space_group_crystal_system monoclinic
_space_group_IT_number 14
_space_group_name_Hall '-P 2ybc'
_space_group_name_H-M_alt 'P 1 21/c 1'
_atom_sites_solution_hydrogens geom
_audit_creation_date 2020-06-26
_audit_creation_method
;
Olex2 1.2
(compiled 2018.05.29 svn.r3508 for OlexSys, GUI svn.r5506)
;
_audit_update_record
;
2020-12-14 deposited with the CCDC.	2021-07-23 downloaded from the CCDC.
;
_cell_angle_alpha 90
_cell_angle_beta 90.687(3)
_cell_angle_gamma 90
_cell_formula_units_Z 4
_cell_length_a 16.2428(15)
_cell_length_b 11.0690(10)
_cell_length_c 37.635(4)
_cell_measurement_reflns_used 9461
_cell_measurement_temperature 100.0
_cell_measurement_theta_max 32.59
_cell_measurement_theta_min 2.29
_cell_volume 6766.0(11)
_computing_cell_refinement 'SAINT V8.40A (?, 2016)'
_computing_data_reduction 'SAINT V8.40A (?, 2016)'
_computing_molecular_graphics 'Olex2 (Dolomanov et al., 2009)'
_computing_publication_material 'Olex2 (Dolomanov et al., 2009)'
_computing_structure_refinement 'ShelXL (Sheldrick, 2015)'
_diffrn_ambient_temperature 100.0
_diffrn_measured_fraction_theta_full 0.998
_diffrn_measured_fraction_theta_max 0.997
_diffrn_measurement_device_type 'Bruker APEX-II CCD'
_diffrn_measurement_method '\f and \w scans'
_diffrn_radiation_type MoK\a
_diffrn_radiation_wavelength 0.71073
_diffrn_reflns_av_R_equivalents 0.0310
_diffrn_reflns_av_unetI/netI 0.0175
_diffrn_reflns_Laue_measured_fraction_full 0.998
_diffrn_reflns_Laue_measured_fraction_max 0.997
_diffrn_reflns_limit_h_max 24
_diffrn_reflns_limit_h_min -24
_diffrn_reflns_limit_k_max 16
_diffrn_reflns_limit_k_min -16
_diffrn_reflns_limit_l_max 57
_diffrn_reflns_limit_l_min -57
_diffrn_reflns_number 258763
_diffrn_reflns_point_group_measured_fraction_full 0.998
_diffrn_reflns_point_group_measured_fraction_max 0.997
_diffrn_reflns_theta_full 25.242
_diffrn_reflns_theta_max 32.617
_diffrn_reflns_theta_min 2.227
_diffrn_standards_number 0
_exptl_absorpt_coefficient_mu 0.524
_exptl_absorpt_correction_T_max 0.8019
_exptl_absorpt_correction_T_min 0.7539
_exptl_absorpt_correction_type none
_exptl_absorpt_process_details
;
SADABS-2016/2 (Bruker,2016/2) was used for absorption correction.
wR2(int) was 0.0958 before and 0.0443 after correction.
The Ratio of minimum to maximum transmission is 0.9401.
The \l/2 correction factor is Not present.
;
_exptl_crystal_colour 'clear colourless'
_exptl_crystal_colour_lustre clear
_exptl_crystal_colour_primary colourless
_exptl_crystal_density_diffrn 1.201
_exptl_crystal_description block
_exptl_crystal_F_000 2564
_exptl_crystal_size_max 0.514
_exptl_crystal_size_mid 0.388
_exptl_crystal_size_min 0.298
_refine_diff_density_max 2.680
_refine_diff_density_min -1.042
_refine_diff_density_rms 0.084
_refine_ls_extinction_method none
_refine_ls_goodness_of_fit_ref 1.195
_refine_ls_hydrogen_treatment constr
_refine_ls_matrix_type full
_refine_ls_number_parameters 782
_refine_ls_number_reflns 24653
_refine_ls_number_restraints 1
_refine_ls_restrained_S_all 1.195
_refine_ls_R_factor_all 0.0630
_refine_ls_R_factor_gt 0.0613
_refine_ls_shift/su_max 0.001
_refine_ls_shift/su_mean 0.000
_refine_ls_structure_factor_coef Fsqd
_refine_ls_weighting_details 'w=1/[\s^2^(Fo^2^)+(0.0507P)^2^+9.4183P] where P=(Fo^2^+2Fc^2^)/3'
_refine_ls_weighting_scheme calc
_refine_ls_wR_factor_gt 0.1589
_refine_ls_wR_factor_ref 0.1599
_reflns_Friedel_coverage 0.000
_reflns_number_gt 23521
_reflns_number_total 24653
_reflns_threshold_expression 'I > 2\s(I)'
_cod_data_source_file d1sc01911b3.cif
_cod_data_source_block jdebt05_a
_cod_original_formula_sum 'C76.50 H71 Cl4 Cu N2'
_cod_database_code 1564272
_shelx_shelxl_version_number 2018/3
_shelx_space_group_comment
;
The symmetry employed for this shelxl refinement is uniquely defined
by the following loop, which should always be used as a source of
symmetry information in preference to the above space-group names.
They are only intended as comments.
;
_shelx_estimated_absorpt_t_max 0.860
_shelx_estimated_absorpt_t_min 0.775
_olex2_refinement_description
;
1. Fixed Uiso
 At 1.2 times of:
  All C(H) groups, All C(H,H) groups, All C(H,H,H,H) groups
 At 1.5 times of:
  All C(H,H,H) groups
2. Restrained distances
 Cl5-C77 \\sim Cl6-C77
 with sigma of 0.02
3. Others
 Fixed Sof: Cl5(0.7) Cl3(0.5) Cl2(0.5) H77A(0.7) H77B(0.7) H77C(0.3) H77D(0.3)
 C76(0.5) H76A(0.5) H76B(0.5) Cl6(0.3)
4.a Ternary CH refined with riding coordinates:
 C63(H63), C27(H27), C10(H10), C46(H46)
4.b Secondary CH2 refined with riding coordinates:
 C77(H77A,H77B), C77(H77C,H77D), C76(H76A,H76B)
4.c Aromatic/amide H refined with riding coordinates:
 C2(H2), C8(H8), C3(H3), C75(H75), C42(H42), C33(H33), C69(H69), C44(H44),
 C65(H65), C6(H6), C32(H32), C66(H66), C71(H71), C68(H68), C39(H39), C67(H67),
 C16(H16), C58(H58), C52(H52), C29(H29), C35(H35), C12(H12), C48(H48), C31(H31),
  C38(H38), C18(H18), C13(H13), C74(H74), C22(H22), C37(H37), C14(H14),
 C15(H15), C19(H19), C54(H54), C55(H55), C30(H30), C36(H36), C56(H56), C49(H49),
  C50(H50), C73(H73), C57(H57), C20(H20), C72(H72), C21(H21), C51(H51)
4.d Idealised Me refined as rotating group:
 C26(H26A,H26B,H26C), C25(H25A,H25B,H25C), C24(H24A,H24B,H24C), C61(H61A,H61B,
 H61C), C60(H60A,H60B,H60C), C62(H62A,H62B,H62C)
;
_smtbx_masks_void_probe_radius 1.2
_smtbx_masks_void_truncation_radius 1.2
_olex2_submission_special_instructions 'No special instructions were received'

loop_
_space_group_symop_operation_xyz
'x, y, z'
'-x, y+1/2, -z+1/2'
'-x, -y, -z'
'x, -y-1/2, z-1/2'

loop_
_atom_site_label
_atom_site_type_symbol
_atom_site_fract_x
_atom_site_fract_y
_atom_site_fract_z
_atom_site_U_iso_or_equiv
_atom_site_adp_type
_atom_site_occupancy
_atom_site_site_symmetry_order
_atom_site_calc_flag
_atom_site_refinement_flags_posn
_atom_site_refinement_flags_adp
_atom_site_refinement_flags_occupancy
_atom_site_disorder_assembly
_atom_site_disorder_group
Cu1 Cu 0.20959(2) 0.69018(2) 0.36198(2) 0.01822(5) Uani 1 1 d . . . . .
Cl1 Cl 0.18372(3) 0.87496(4) 0.35399(2) 0.03022(10) Uani 1 1 d . . . . .
Cl4 Cl 0.27685(6) 1.06158(7) 0.44290(2) 0.05561(19) Uani 1 1 d . . . . .
Cl5 Cl 0.42791(13) 1.0152(3) 0.40534(6) 0.0613(6) Uani 0.7 1 d D . P A 1
Cl3 Cl 0.72862(7) 0.97061(11) 0.43319(3) 0.0340(2) Uani 0.5 1 d . . P . .
Cl2 Cl 0.61192(7) 0.86116(11) 0.38310(3) 0.0326(2) Uani 0.5 1 d . . P . .
N1 N 0.28311(8) 0.48033(13) 0.39700(3) 0.0139(2) Uani 1 1 d . . . . .
N2 N 0.20372(8) 0.42735(13) 0.35401(4) 0.0149(2) Uani 1 1 d . . . . .
C2 C 0.28445(10) 0.35459(15) 0.39610(4) 0.0164(3) Uani 1 1 d . . . . .
H2 H 0.314484 0.302569 0.411592 0.020 Uiso 1 1 calc R . . . .
C9 C 0.29674(9) 0.60588(15) 0.45049(4) 0.0143(2) Uani 1 1 d . . . . .
C70 C -0.01588(10) 0.50401(15) 0.38111(4) 0.0162(3) Uani 1 1 d . . . . .
C40 C 0.14699(9) 0.43334(15) 0.32432(4) 0.0148(3) Uani 1 1 d . . . . .
C8 C 0.34755(10) 0.67081(15) 0.47361(4) 0.0159(3) Uani 1 1 d . . . . .
H8 H 0.324344 0.705347 0.494312 0.019 Uiso 1 1 calc R . . . .
C1 C 0.23332(9) 0.52597(15) 0.37105(4) 0.0145(3) Uani 1 1 d . . . . .
C3 C 0.23452(10) 0.32119(15) 0.36880(4) 0.0169(3) Uani 1 1 d . . . . .
H3 H 0.222817 0.241070 0.361231 0.020 Uiso 1 1 calc R . . . .
C41 C 0.17806(9) 0.46034(16) 0.29052(4) 0.0164(3) Uani 1 1 d . . . . .
C4 C 0.33303(9) 0.55263(15) 0.42056(4) 0.0139(2) Uani 1 1 d . . . . .
C45 C 0.06320(9) 0.41422(15) 0.32995(4) 0.0148(3) Uani 1 1 d . . . . .
C64 C -0.01609(10) 0.27444(15) 0.37018(4) 0.0151(3) Uani 1 1 d . . . . .
C63 C 0.02997(9) 0.39360(15) 0.36727(4) 0.0147(3) Uani 1 1 d . . . . .
H63 H 0.079633 0.384926 0.383028 0.018 Uiso 1 1 calc R . . . .
C75 C -0.06973(11) 0.49281(17) 0.40981(5) 0.0207(3) Uani 1 1 d . . . . .
H75 H -0.083619 0.414757 0.418352 0.025 Uiso 1 1 calc R . . . .
C5 C 0.41627(9) 0.56885(16) 0.41286(4) 0.0153(3) Uani 1 1 d . . . . .
C34 C 0.18105(10) 0.46880(15) 0.47136(4) 0.0163(3) Uani 1 1 d . . . . .
C27 C 0.20447(9) 0.59257(15) 0.45702(4) 0.0150(3) Uani 1 1 d . . . . .
H27 H 0.177128 0.599191 0.433152 0.018 Uiso 1 1 calc R . . . .
C10 C 0.45468(10) 0.51998(16) 0.37871(4) 0.0169(3) Uani 1 1 d . . . . .
H10 H 0.412727 0.464716 0.367809 0.020 Uiso 1 1 calc R . . . .
C42 C 0.12260(10) 0.46623(17) 0.26215(4) 0.0190(3) Uani 1 1 d . . . . .
H42 H 0.142458 0.485369 0.239185 0.023 Uiso 1 1 calc R . . . .
C46 C 0.27056(10) 0.47629(17) 0.28573(4) 0.0186(3) Uani 1 1 d . . . . .
H46 H 0.290528 0.521047 0.307242 0.022 Uiso 1 1 calc R . . . .
C28 C 0.16976(9) 0.69579(15) 0.47925(4) 0.0159(3) Uani 1 1 d . . . . .
C17 C 0.46867(10) 0.62077(17) 0.35152(4) 0.0193(3) Uani 1 1 d . . . . .
C47 C 0.31524(11) 0.35431(18) 0.28652(4) 0.0212(3) Uani 1 1 d . . . . .
C33 C 0.17203(10) 0.69335(16) 0.51646(4) 0.0177(3) Uani 1 1 d . . . . .
H33 H 0.194683 0.625370 0.528488 0.021 Uiso 1 1 calc R . . . .
C69 C 0.02468(11) 0.17478(17) 0.38489(5) 0.0220(3) Uani 1 1 d . . . . .
H69 H 0.079389 0.183872 0.393697 0.026 Uiso 1 1 calc R . . . .
C43 C 0.03790(10) 0.44468(17) 0.26644(4) 0.0185(3) Uani 1 1 d . . . . .
C44 C 0.00995(10) 0.41955(17) 0.30042(4) 0.0184(3) Uani 1 1 d . . . . .
H44 H -0.047147 0.405526 0.303730 0.022 Uiso 1 1 calc R . . . .
C65 C -0.09731(10) 0.25941(16) 0.35819(4) 0.0183(3) Uani 1 1 d . . . . .
H65 H -0.126653 0.326568 0.348728 0.022 Uiso 1 1 calc R . . . .
C6 C 0.46415(10) 0.63727(16) 0.43662(4) 0.0174(3) Uani 1 1 d . . . . .
H6 H 0.520633 0.650127 0.431551 0.021 Uiso 1 1 calc R . . . .
C11 C 0.53044(10) 0.44236(18) 0.38638(4) 0.0194(3) Uani 1 1 d . . . . .
C32 C 0.14120(11) 0.79025(17) 0.53596(5) 0.0200(3) Uani 1 1 d . . . . .
H32 H 0.143611 0.788342 0.561192 0.024 Uiso 1 1 calc R . . . .
C66 C -0.13567(12) 0.14676(18) 0.35999(5) 0.0235(3) Uani 1 1 d . . . . .
H66 H -0.190579 0.137382 0.351446 0.028 Uiso 1 1 calc R . . . .
C53 C 0.29140(10) 0.55609(18) 0.25414(4) 0.0200(3) Uani 1 1 d . . . . .
C23 C 0.48632(10) 0.75247(16) 0.49465(4) 0.0176(3) Uani 1 1 d . . . . .
C7 C 0.43181(10) 0.68706(15) 0.46741(4) 0.0155(3) Uani 1 1 d . . . . .
C71 C 0.00225(13) 0.61947(18) 0.36881(5) 0.0253(4) Uani 1 1 d . . . . .
H71 H 0.037575 0.628693 0.349056 0.030 Uiso 1 1 calc R . . . .
C68 C -0.01353(14) 0.06232(18) 0.38687(6) 0.0277(4) Uani 1 1 d . . . . .
H68 H 0.015194 -0.004581 0.396834 0.033 Uiso 1 1 calc R . . . .
C39 C 0.23723(11) 0.38841(17) 0.48645(5) 0.0211(3) Uani 1 1 d . . . . .
H39 H 0.293478 0.410932 0.488757 0.025 Uiso 1 1 calc R . . . .
C67 C -0.09362(14) 0.04814(18) 0.37427(6) 0.0274(4) Uani 1 1 d . . . . .
H67 H -0.119650 -0.028600 0.375383 0.033 Uiso 1 1 calc R . . . .
C59 C -0.02003(11) 0.4495(2) 0.23395(4) 0.0236(3) Uani 1 1 d . . . . .
C16 C 0.60768(11) 0.4925(2) 0.39475(5) 0.0254(4) Uani 1 1 d . . . . .
H16 H 0.614598 0.577675 0.394837 0.030 Uiso 1 1 calc R . . . .
C58 C 0.32706(12) 0.5121(2) 0.22332(5) 0.0258(4) Uani 1 1 d . . . . .
H58 H 0.339147 0.428461 0.221181 0.031 Uiso 1 1 calc R . . . .
C26 C 0.44001(12) 0.85713(18) 0.51222(5) 0.0245(3) Uani 1 1 d . . . . .
H26A H 0.421007 0.913956 0.493921 0.037 Uiso 1 1 calc GR . . . .
H26B H 0.476944 0.898920 0.528936 0.037 Uiso 1 1 calc GR . . . .
H26C H 0.392519 0.825310 0.525034 0.037 Uiso 1 1 calc GR . . . .
C52 C 0.27574(13) 0.2441(2) 0.28239(6) 0.0289(4) Uani 1 1 d . . . . .
H52 H 0.218381 0.242324 0.277177 0.035 Uiso 1 1 calc R . . . .
C29 C 0.13507(12) 0.79580(17) 0.46229(5) 0.0223(3) Uani 1 1 d . . . . .
H29 H 0.132874 0.798442 0.437069 0.027 Uiso 1 1 calc R . . . .
C35 C 0.09813(11) 0.43484(19) 0.46903(6) 0.0259(4) Uani 1 1 d . . . . .
H35 H 0.058801 0.489641 0.459372 0.031 Uiso 1 1 calc R . . . .
C12 C 0.52321(12) 0.31716(19) 0.38551(5) 0.0235(3) Uani 1 1 d . . . . .
H12 H 0.471799 0.281549 0.379309 0.028 Uiso 1 1 calc R . . . .
C25 C 0.51186(13) 0.65975(19) 0.52334(5) 0.0256(4) Uani 1 1 d . . . . .
H25A H 0.462569 0.628208 0.534900 0.038 Uiso 1 1 calc GR . . . .
H25B H 0.547418 0.699050 0.541103 0.038 Uiso 1 1 calc GR . . . .
H25C H 0.541812 0.593089 0.512245 0.038 Uiso 1 1 calc GR . . . .
C24 C 0.56407(12) 0.8034(2) 0.47784(5) 0.0265(4) Uani 1 1 d . . . . .
H24A H 0.597724 0.736928 0.468829 0.040 Uiso 1 1 calc GR . . . .
H24B H 0.595652 0.848809 0.495735 0.040 Uiso 1 1 calc GR . . . .
H24C H 0.548731 0.857289 0.458184 0.040 Uiso 1 1 calc GR . . . .
C48 C 0.40020(12) 0.3545(2) 0.29331(5) 0.0274(4) Uani 1 1 d . . . . .
H48 H 0.428546 0.429158 0.295711 0.033 Uiso 1 1 calc R . . . .
C31 C 0.10696(12) 0.88957(17) 0.51863(5) 0.0232(3) Uani 1 1 d . . . . .
H31 H 0.086014 0.955421 0.531956 0.028 Uiso 1 1 calc R . . . .
C38 C 0.21177(13) 0.27483(18) 0.49825(5) 0.0256(4) Uani 1 1 d . . . . .
H38 H 0.250779 0.220496 0.508376 0.031 Uiso 1 1 calc R . . . .
C18 C 0.52682(12) 0.6077(2) 0.32468(5) 0.0273(4) Uani 1 1 d . . . . .
H18 H 0.561659 0.538750 0.324532 0.033 Uiso 1 1 calc R . . . .
C13 C 0.59045(14) 0.2431(2) 0.39362(5) 0.0293(4) Uani 1 1 d . . . . .
H13 H 0.584362 0.157744 0.392996 0.035 Uiso 1 1 calc R . . . .
C74 C -0.10312(14) 0.59483(19) 0.42594(5) 0.0288(4) Uani 1 1 d . . . . .
H74 H -0.139209 0.585910 0.445446 0.035 Uiso 1 1 calc R . . . .
C22 C 0.41880(12) 0.72331(19) 0.35090(5) 0.0246(3) Uani 1 1 d . . . . .
H22 H 0.379565 0.734668 0.369120 0.030 Uiso 1 1 calc R . . . .
C37 C 0.12965(14) 0.24117(19) 0.49522(6) 0.0293(4) Uani 1 1 d . . . . .
H37 H 0.112441 0.163658 0.503023 0.035 Uiso 1 1 calc R . . . .
C14 C 0.66608(13) 0.2935(2) 0.40258(6) 0.0332(5) Uani 1 1 d . . . . .
H14 H 0.711612 0.243099 0.408414 0.040 Uiso 1 1 calc R . . . .
C61 C 0.01215(15) 0.3643(2) 0.20496(5) 0.0335(5) Uani 1 1 d . . . . .
H61A H 0.065908 0.392882 0.196908 0.050 Uiso 1 1 calc GR . . . .
H61B H -0.026741 0.363361 0.184848 0.050 Uiso 1 1 calc GR . . . .
H61C H 0.017777 0.282531 0.214640 0.050 Uiso 1 1 calc GR . . . .
C15 C 0.67454(12) 0.4173(2) 0.40296(6) 0.0319(4) Uani 1 1 d . . . . .
H15 H 0.726391 0.452049 0.408859 0.038 Uiso 1 1 calc R . . . .
C19 C 0.53418(15) 0.6947(2) 0.29818(6) 0.0356(5) Uani 1 1 d . . . . .
H19 H 0.574572 0.685147 0.280352 0.043 Uiso 1 1 calc R . . . .
C54 C 0.27533(13) 0.6796(2) 0.25669(6) 0.0293(4) Uani 1 1 d . . . . .
H54 H 0.251646 0.710709 0.277755 0.035 Uiso 1 1 calc R . . . .
C55 C 0.29334(14) 0.7579(2) 0.22896(6) 0.0341(4) Uani 1 1 d . . . . .
H55 H 0.281894 0.841752 0.231133 0.041 Uiso 1 1 calc R . . . .
C30 C 0.10357(13) 0.89196(19) 0.48176(6) 0.0271(4) Uani 1 1 d . . . . .
H30 H 0.079744 0.959215 0.469797 0.033 Uiso 1 1 calc R . . . .
C36 C 0.07270(14) 0.3217(2) 0.48070(7) 0.0333(4) Uani 1 1 d . . . . .
H36 H 0.016357 0.299329 0.478738 0.040 Uiso 1 1 calc R . . . .
C56 C 0.32815(13) 0.7132(2) 0.19806(6) 0.0310(4) Uani 1 1 d . . . . .
H56 H 0.340129 0.766120 0.178931 0.037 Uiso 1 1 calc R . . . .
C49 C 0.44338(14) 0.2471(3) 0.29657(6) 0.0367(5) Uani 1 1 d . . . . .
H49 H 0.501003 0.248682 0.301184 0.044 Uiso 1 1 calc R . . . .
C50 C 0.40300(17) 0.1375(3) 0.29314(7) 0.0414(6) Uani 1 1 d . . . . .
H50 H 0.432565 0.063911 0.295803 0.050 Uiso 1 1 calc R . . . .
C73 C -0.08364(18) 0.7098(2) 0.41352(6) 0.0368(5) Uani 1 1 d . . . . .
H73 H -0.106416 0.779359 0.424443 0.044 Uiso 1 1 calc R . . . .
C57 C 0.34518(14) 0.5913(2) 0.19539(5) 0.0318(4) Uani 1 1 d . . . . .
H57 H 0.369460 0.560789 0.174379 0.038 Uiso 1 1 calc R . . . .
C20 C 0.48332(16) 0.7946(2) 0.29757(6) 0.0373(5) Uani 1 1 d . . . . .
H20 H 0.487903 0.852888 0.279162 0.045 Uiso 1 1 calc R . . . .
C77 C 0.33303(17) 0.9579(2) 0.41724(7) 0.0382(8) Uani 0.990(11) 1 d D . . . .
H77A H 0.341214 0.882551 0.430992 0.046 Uiso 0.7 1 calc R . P A 1
H77B H 0.301001 0.937749 0.395497 0.046 Uiso 0.7 1 calc R . P A 1
H77C H 0.296766 0.920331 0.399035 0.046 Uiso 0.3 1 calc R . P A 2
H77D H 0.356046 0.893291 0.432587 0.046 Uiso 0.3 1 calc R . P A 2
C72 C -0.03056(18) 0.7220(2) 0.38497(6) 0.0378(5) Uani 1 1 d . . . . .
H72 H -0.016644 0.800080 0.376483 0.045 Uiso 1 1 calc R . . . .
C60 C -0.02260(16) 0.5781(2) 0.21903(6) 0.0362(5) Uani 1 1 d . . . . .
H60A H -0.047405 0.632333 0.236482 0.054 Uiso 1 1 calc GR . . . .
H60B H -0.055563 0.579189 0.197051 0.054 Uiso 1 1 calc GR . . . .
H60C H 0.033523 0.605127 0.214001 0.054 Uiso 1 1 calc GR . . . .
C21 C 0.42537(15) 0.8094(2) 0.32410(6) 0.0344(5) Uani 1 1 d . . . . .
H21 H 0.390310 0.878109 0.323946 0.041 Uiso 1 1 calc R . . . .
C51 C 0.31907(17) 0.1357(2) 0.28579(7) 0.0400(5) Uani 1 1 d . . . . .
H51 H 0.291131 0.060809 0.283076 0.048 Uiso 1 1 calc R . . . .
C62 C -0.10729(14) 0.4101(4) 0.24293(6) 0.0518(9) Uani 1 1 d . . . . .
H62A H -0.106101 0.327752 0.252518 0.078 Uiso 1 1 calc GR . . . .
H62B H -0.141725 0.411945 0.221371 0.078 Uiso 1 1 calc GR . . . .
H62C H -0.130142 0.465117 0.260656 0.078 Uiso 1 1 calc GR . . . .
C76 C 0.7119(4) 0.8501(6) 0.40533(16) 0.0456(12) Uani 0.5 1 d . . P . .
H76A H 0.714488 0.774169 0.419205 0.055 Uiso 0.5 1 calc R . P . .
H76B H 0.755721 0.847386 0.387304 0.055 Uiso 0.5 1 calc R . P . .
Cl6 Cl 0.4137(4) 1.0391(6) 0.3966(2) 0.095(2) Uani 0.3 1 d D . P A 2

loop_
_atom_site_aniso_label
_atom_site_aniso_U_11
_atom_site_aniso_U_22
_atom_site_aniso_U_33
_atom_site_aniso_U_23
_atom_site_aniso_U_13
_atom_site_aniso_U_12
Cu1 0.01955(10) 0.01970(10) 0.01529(9) 0.00027(7) -0.00511(7) -0.00019(7)
Cl1 0.0355(2) 0.0215(2) 0.0332(2) 0.00199(17) -0.01602(19) 0.00223(17)
Cl4 0.0685(5) 0.0417(4) 0.0571(4) -0.0092(3) 0.0167(4) -0.0091(3)
Cl5 0.0444(6) 0.0699(15) 0.0693(9) -0.0218(8) -0.0148(7) -0.0061(7)
Cl3 0.0356(5) 0.0330(5) 0.0334(5) 0.0010(4) 0.0009(4) -0.0108(4)
Cl2 0.0285(4) 0.0386(5) 0.0306(5) 0.0012(4) -0.0010(3) -0.0087(4)
N1 0.0121(5) 0.0184(6) 0.0112(5) -0.0006(4) -0.0019(4) -0.0016(4)
N2 0.0122(5) 0.0201(6) 0.0122(5) -0.0015(4) -0.0021(4) -0.0002(4)
C2 0.0145(6) 0.0185(7) 0.0161(6) -0.0003(5) -0.0014(5) -0.0004(5)
C9 0.0128(6) 0.0178(6) 0.0123(6) 0.0000(5) -0.0005(4) -0.0019(5)
C70 0.0190(7) 0.0176(7) 0.0120(6) -0.0015(5) 0.0002(5) -0.0026(5)
C40 0.0124(6) 0.0209(7) 0.0110(6) -0.0022(5) -0.0017(4) -0.0005(5)
C8 0.0142(6) 0.0203(7) 0.0131(6) -0.0023(5) -0.0003(5) -0.0026(5)
C1 0.0118(6) 0.0212(7) 0.0103(5) 0.0002(5) -0.0010(4) -0.0012(5)
C3 0.0155(6) 0.0189(7) 0.0164(6) -0.0022(5) -0.0011(5) 0.0004(5)
C41 0.0123(6) 0.0238(7) 0.0130(6) -0.0025(5) 0.0000(5) -0.0015(5)
C4 0.0125(6) 0.0186(6) 0.0106(5) -0.0007(5) -0.0023(4) -0.0021(5)
C45 0.0129(6) 0.0203(7) 0.0111(6) -0.0014(5) -0.0006(4) -0.0019(5)
C64 0.0153(6) 0.0175(6) 0.0125(6) -0.0014(5) 0.0015(5) 0.0000(5)
C63 0.0135(6) 0.0198(7) 0.0108(6) 0.0001(5) -0.0001(4) -0.0013(5)
C75 0.0252(8) 0.0204(7) 0.0166(7) -0.0015(6) 0.0062(6) -0.0020(6)
C5 0.0126(6) 0.0220(7) 0.0114(6) 0.0003(5) -0.0008(5) -0.0021(5)
C34 0.0147(6) 0.0193(7) 0.0149(6) -0.0036(5) 0.0018(5) -0.0023(5)
C27 0.0118(6) 0.0204(7) 0.0127(6) -0.0014(5) -0.0005(4) -0.0013(5)
C10 0.0137(6) 0.0246(7) 0.0125(6) -0.0008(5) 0.0011(5) -0.0017(5)
C42 0.0148(6) 0.0307(8) 0.0114(6) -0.0012(6) 0.0000(5) -0.0040(6)
C46 0.0124(6) 0.0295(8) 0.0140(6) -0.0024(6) 0.0011(5) -0.0025(6)
C28 0.0127(6) 0.0197(7) 0.0153(6) -0.0013(5) 0.0007(5) -0.0011(5)
C17 0.0168(6) 0.0273(8) 0.0138(6) 0.0002(6) 0.0017(5) -0.0032(6)
C47 0.0178(7) 0.0318(9) 0.0141(6) -0.0011(6) 0.0020(5) 0.0014(6)
C33 0.0169(6) 0.0204(7) 0.0158(6) -0.0005(5) 0.0015(5) -0.0005(5)
C69 0.0211(7) 0.0220(8) 0.0230(8) 0.0018(6) 0.0014(6) 0.0032(6)
C43 0.0152(6) 0.0287(8) 0.0114(6) -0.0009(6) -0.0018(5) -0.0041(6)
C44 0.0128(6) 0.0299(8) 0.0124(6) 0.0004(6) -0.0010(5) -0.0045(6)
C65 0.0165(6) 0.0204(7) 0.0179(7) -0.0017(5) 0.0002(5) -0.0019(5)
C6 0.0126(6) 0.0255(8) 0.0140(6) -0.0014(5) -0.0005(5) -0.0035(5)
C11 0.0154(6) 0.0294(8) 0.0136(6) -0.0004(6) 0.0019(5) 0.0015(6)
C32 0.0193(7) 0.0229(8) 0.0178(7) -0.0037(6) 0.0034(5) -0.0025(6)
C66 0.0220(8) 0.0239(8) 0.0248(8) -0.0033(6) 0.0016(6) -0.0065(6)
C53 0.0122(6) 0.0314(9) 0.0164(7) -0.0018(6) 0.0007(5) -0.0027(6)
C23 0.0157(6) 0.0207(7) 0.0164(6) -0.0028(5) -0.0028(5) -0.0034(5)
C7 0.0140(6) 0.0193(7) 0.0130(6) 0.0004(5) -0.0017(5) -0.0030(5)
C71 0.0366(10) 0.0205(8) 0.0190(7) 0.0003(6) 0.0088(7) -0.0038(7)
C68 0.0324(9) 0.0188(8) 0.0320(9) 0.0017(7) 0.0029(7) 0.0044(7)
C39 0.0180(7) 0.0230(8) 0.0225(7) 0.0012(6) 0.0042(6) 0.0004(6)
C67 0.0343(10) 0.0174(8) 0.0307(9) -0.0043(7) 0.0048(7) -0.0053(7)
C59 0.0163(7) 0.0423(11) 0.0121(6) 0.0017(6) -0.0031(5) -0.0062(7)
C16 0.0162(7) 0.0358(10) 0.0242(8) 0.0001(7) 0.0001(6) 0.0003(7)
C58 0.0252(8) 0.0337(10) 0.0186(7) -0.0018(7) 0.0058(6) -0.0011(7)
C26 0.0242(8) 0.0237(8) 0.0255(8) -0.0074(7) -0.0031(6) -0.0031(6)
C52 0.0263(9) 0.0311(10) 0.0295(9) -0.0018(8) 0.0078(7) 0.0002(7)
C29 0.0248(8) 0.0233(8) 0.0188(7) 0.0014(6) -0.0012(6) 0.0018(6)
C35 0.0173(7) 0.0283(9) 0.0320(9) 0.0005(7) -0.0033(6) -0.0071(6)
C12 0.0227(8) 0.0298(9) 0.0180(7) -0.0029(6) 0.0033(6) 0.0042(7)
C25 0.0287(9) 0.0286(9) 0.0193(7) 0.0003(7) -0.0088(6) -0.0018(7)
C24 0.0198(7) 0.0331(10) 0.0264(8) -0.0066(7) -0.0004(6) -0.0112(7)
C48 0.0189(7) 0.0416(11) 0.0219(8) -0.0024(7) -0.0004(6) 0.0047(7)
C31 0.0233(8) 0.0194(7) 0.0271(8) -0.0047(6) 0.0039(6) -0.0004(6)
C38 0.0298(9) 0.0211(8) 0.0262(8) 0.0007(6) 0.0082(7) 0.0023(7)
C18 0.0243(8) 0.0392(11) 0.0185(7) 0.0022(7) 0.0068(6) 0.0024(7)
C13 0.0321(10) 0.0327(10) 0.0233(8) 0.0001(7) 0.0045(7) 0.0100(8)
C74 0.0395(11) 0.0252(9) 0.0221(8) -0.0049(7) 0.0125(7) -0.0007(8)
C22 0.0244(8) 0.0295(9) 0.0202(7) 0.0037(7) 0.0057(6) 0.0003(7)
C37 0.0395(11) 0.0202(8) 0.0284(9) -0.0048(7) 0.0087(8) -0.0094(8)
C14 0.0253(9) 0.0495(13) 0.0249(9) 0.0019(9) 0.0031(7) 0.0149(9)
C61 0.0375(11) 0.0432(12) 0.0195(8) -0.0058(8) -0.0104(7) -0.0022(9)
C15 0.0169(7) 0.0511(13) 0.0278(9) 0.0008(9) -0.0006(6) 0.0046(8)
C19 0.0363(11) 0.0485(13) 0.0224(9) 0.0087(9) 0.0136(8) 0.0024(10)
C54 0.0287(9) 0.0322(10) 0.0271(9) 0.0017(8) 0.0075(7) 0.0030(8)
C55 0.0311(10) 0.0360(11) 0.0353(11) 0.0069(9) 0.0066(8) 0.0024(9)
C30 0.0311(9) 0.0224(8) 0.0278(9) 0.0007(7) -0.0001(7) 0.0055(7)
C36 0.0266(9) 0.0340(11) 0.0393(11) -0.0012(9) -0.0007(8) -0.0154(8)
C56 0.0217(8) 0.0452(12) 0.0262(9) 0.0089(8) 0.0023(7) -0.0050(8)
C49 0.0283(10) 0.0558(15) 0.0259(9) 0.0025(9) 0.0015(7) 0.0156(10)
C50 0.0465(13) 0.0426(13) 0.0355(11) 0.0104(10) 0.0144(10) 0.0207(11)
C73 0.0587(15) 0.0215(9) 0.0304(10) -0.0065(8) 0.0169(10) 0.0021(9)
C57 0.0293(9) 0.0456(12) 0.0205(8) 0.0006(8) 0.0080(7) -0.0048(9)
C20 0.0440(12) 0.0421(12) 0.0258(9) 0.0128(9) 0.0107(9) 0.0016(10)
C77 0.0452(14) 0.0264(11) 0.0426(14) -0.0045(9) -0.0169(10) -0.0023(9)
C72 0.0654(16) 0.0191(8) 0.0292(10) -0.0023(7) 0.0185(10) -0.0039(9)
C60 0.0377(11) 0.0451(13) 0.0257(9) 0.0005(9) -0.0101(8) 0.0079(10)
C21 0.0390(11) 0.0350(11) 0.0294(10) 0.0116(8) 0.0096(8) 0.0077(9)
C51 0.0460(13) 0.0311(11) 0.0432(13) 0.0025(9) 0.0168(10) 0.0044(10)
C62 0.0205(9) 0.115(3) 0.0196(9) 0.0094(12) -0.0075(7) -0.0226(13)
C76 0.045(3) 0.045(3) 0.048(3) -0.013(2) 0.011(2) 0.005(2)
Cl6 0.080(4) 0.054(2) 0.151(6) -0.022(3) 0.075(4) -0.023(3)

loop_
_atom_type_symbol
_atom_type_description
_atom_type_scat_dispersion_real
_atom_type_scat_dispersion_imag
_atom_type_scat_source
C C 0.0033 0.0016 'International Tables Vol C Tables 4.2.6.8 and 6.1.1.4'
H H 0.0000 0.0000 'International Tables Vol C Tables 4.2.6.8 and 6.1.1.4'
Cl Cl 0.1484 0.1585 'International Tables Vol C Tables 4.2.6.8 and 6.1.1.4'
Cu Cu 0.3201 1.2651 'International Tables Vol C Tables 4.2.6.8 and 6.1.1.4'
N N 0.0061 0.0033 'International Tables Vol C Tables 4.2.6.8 and 6.1.1.4'

loop_
_exptl_crystal_face_index_h
_exptl_crystal_face_index_k
_exptl_crystal_face_index_l
_exptl_crystal_face_perp_dist
2.00 0.00 -1.00 0.1310
0.00 0.00 1.00 0.2640
0.00 0.00 -1.00 0.1140
2.00 -1.00 1.00 0.1910
2.00 -2.00 -1.00 0.1570
1.00 -2.00 1.00 0.1690
-1.00 2.00 -1.00 0.1560
-2.00 -2.00 -1.00 0.1690
-1.00 -1.00 0.00 0.1790
0.00 -1.00 2.00 0.1870
0.00 1.00 -2.00 0.1460
-2.00 -1.00 0.00 0.1860
-1.00 0.00 -1.00 0.1920
1.00 0.00 1.00 0.1810
-1.00 0.00 0.00 0.1940
-1.00 0.00 1.00 0.2050
-2.00 1.00 2.00 0.1760
0.00 1.00 2.00 0.1410
0.00 -1.00 -2.00 0.1480
0.00 2.00 1.00 0.1220
0.00 -2.00 -1.00 0.1780
1.00 1.00 1.00 0.1480
1.00 2.00 0.00 0.1210
1.00 0.00 -2.00 0.1000
1.00 0.00 -4.00 0.0880
-1.00 0.00 4.00 0.2570

loop_
_geom_angle_atom_site_label_1
_geom_angle_atom_site_label_2
_geom_angle_atom_site_label_3
_geom_angle
_geom_angle_site_symmetry_1
_geom_angle_site_symmetry_3
_geom_angle_publ_flag
C1 Cu1 Cl1 177.76(5) . . ?
C2 N1 C4 124.24(13) . . ?
C1 N1 C2 111.33(13) . . ?
C1 N1 C4 124.26(14) . . ?
C1 N2 C40 123.45(14) . . ?
C1 N2 C3 111.60(13) . . ?
C3 N2 C40 124.95(14) . . ?
N1 C2 H2 126.8 . . ?
C3 C2 N1 106.40(14) . . ?
C3 C2 H2 126.8 . . ?
C8 C9 C4 117.77(14) . . ?
C8 C9 C27 121.63(14) . . ?
C4 C9 C27 120.60(13) . . ?
C75 C70 C63 120.20(15) . . ?
C71 C70 C63 121.05(15) . . ?
C71 C70 C75 118.25(16) . . ?
C41 C40 N2 118.56(13) . . ?
C45 C40 N2 119.38(13) . . ?
C45 C40 C41 122.06(14) . . ?
C9 C8 H8 118.8 . . ?
C9 C8 C7 122.33(14) . . ?
C7 C8 H8 118.8 . . ?
N1 C1 Cu1 127.34(12) . . ?
N2 C1 Cu1 128.38(11) . . ?
N2 C1 N1 104.26(14) . . ?
N2 C3 H3 126.8 . . ?
C2 C3 N2 106.42(15) . . ?
C2 C3 H3 126.8 . . ?
C40 C41 C46 119.75(14) . . ?
C42 C41 C40 117.93(14) . . ?
C42 C41 C46 122.25(14) . . ?
C9 C4 N1 119.24(13) . . ?
C5 C4 N1 118.91(13) . . ?
C5 C4 C9 121.85(14) . . ?
C40 C45 C63 121.20(13) . . ?
C40 C45 C44 117.82(14) . . ?
C44 C45 C63 120.93(13) . . ?
C69 C64 C63 118.81(15) . . ?
C69 C64 C65 118.32(16) . . ?
C65 C64 C63 122.86(15) . . ?
C70 C63 C45 111.92(13) . . ?
C70 C63 H63 105.5 . . ?
C45 C63 H63 105.5 . . ?
C64 C63 C70 115.31(13) . . ?
C64 C63 C45 112.03(13) . . ?
C64 C63 H63 105.5 . . ?
C70 C75 H75 119.6 . . ?
C74 C75 C70 120.84(17) . . ?
C74 C75 H75 119.6 . . ?
C4 C5 C10 122.18(14) . . ?
C4 C5 C6 117.92(14) . . ?
C6 C5 C10 119.83(14) . . ?
C39 C34 C27 123.71(14) . . ?
C39 C34 C35 118.67(17) . . ?
C35 C34 C27 117.62(16) . . ?
C9 C27 H27 105.9 . . ?
C34 C27 C9 113.16(13) . . ?
C34 C27 H27 105.9 . . ?
C34 C27 C28 112.54(13) . . ?
C28 C27 C9 112.63(13) . . ?
C28 C27 H27 105.9 . . ?
C5 C10 H10 106.1 . . ?
C17 C10 C5 111.57(14) . . ?
C17 C10 H10 106.1 . . ?
C11 C10 C5 112.04(13) . . ?
C11 C10 H10 106.1 . . ?
C11 C10 C17 114.24(13) . . ?
C41 C42 H42 119.0 . . ?
C41 C42 C43 121.95(15) . . ?
C43 C42 H42 119.0 . . ?
C41 C46 H46 105.8 . . ?
C41 C46 C47 111.25(15) . . ?
C47 C46 H46 105.8 . . ?
C53 C46 C41 112.83(14) . . ?
C53 C46 H46 105.8 . . ?
C53 C46 C47 114.62(14) . . ?
C33 C28 C27 121.84(15) . . ?
C29 C28 C27 119.54(15) . . ?
C29 C28 C33 118.62(16) . . ?
C18 C17 C10 120.90(17) . . ?
C22 C17 C10 120.86(15) . . ?
C22 C17 C18 117.99(17) . . ?
C52 C47 C46 123.68(16) . . ?
C52 C47 C48 118.39(19) . . ?
C48 C47 C46 117.87(18) . . ?
C28 C33 H33 119.8 . . ?
C32 C33 C28 120.37(16) . . ?
C32 C33 H33 119.8 . . ?
C64 C69 H69 119.4 . . ?
C68 C69 C64 121.14(17) . . ?
C68 C69 H69 119.4 . . ?
C42 C43 C59 119.56(14) . . ?
C44 C43 C42 118.03(14) . . ?
C44 C43 C59 122.41(14) . . ?
C45 C44 H44 118.9 . . ?
C43 C44 C45 122.19(14) . . ?
C43 C44 H44 118.9 . . ?
C64 C65 H65 119.7 . . ?
C66 C65 C64 120.69(17) . . ?
C66 C65 H65 119.7 . . ?
C5 C6 H6 118.9 . . ?
C7 C6 C5 122.24(14) . . ?
C7 C6 H6 118.9 . . ?
C16 C11 C10 122.46(17) . . ?
C12 C11 C10 119.27(16) . . ?
C12 C11 C16 118.27(17) . . ?
C33 C32 H32 119.8 . . ?
C31 C32 C33 120.31(16) . . ?
C31 C32 H32 119.8 . . ?
C65 C66 H66 119.9 . . ?
C67 C66 C65 120.12(17) . . ?
C67 C66 H66 119.9 . . ?
C58 C53 C46 123.15(18) . . ?
C58 C53 C54 118.72(18) . . ?
C54 C53 C46 118.12(16) . . ?
C7 C23 C26 111.31(14) . . ?
C7 C23 C25 107.63(14) . . ?
C26 C23 C25 109.24(15) . . ?
C24 C23 C7 111.86(14) . . ?
C24 C23 C26 108.15(15) . . ?
C24 C23 C25 108.59(15) . . ?
C8 C7 C23 120.50(14) . . ?
C6 C7 C8 117.80(14) . . ?
C6 C7 C23 121.64(14) . . ?
C70 C71 H71 119.4 . . ?
C70 C71 C72 121.19(17) . . ?
C72 C71 H71 119.4 . . ?
C69 C68 H68 120.0 . . ?
C67 C68 C69 119.93(18) . . ?
C67 C68 H68 120.0 . . ?
C34 C39 H39 119.7 . . ?
C34 C39 C38 120.67(17) . . ?
C38 C39 H39 119.7 . . ?
C66 C67 H67 120.1 . . ?
C68 C67 C66 119.78(18) . . ?
C68 C67 H67 120.1 . . ?
C43 C59 C61 109.49(16) . . ?
C60 C59 C43 109.78(16) . . ?
C60 C59 C61 108.51(17) . . ?
C62 C59 C43 112.10(15) . . ?
C62 C59 C61 107.8(2) . . ?
C62 C59 C60 109.0(2) . . ?
C11 C16 H16 119.9 . . ?
C15 C16 C11 120.2(2) . . ?
C15 C16 H16 119.9 . . ?
C53 C58 H58 120.0 . . ?
C53 C58 C57 120.0(2) . . ?
C57 C58 H58 120.0 . . ?
C23 C26 H26A 109.5 . . ?
C23 C26 H26B 109.5 . . ?
C23 C26 H26C 109.5 . . ?
H26A C26 H26B 109.5 . . ?
H26A C26 H26C 109.5 . . ?
H26B C26 H26C 109.5 . . ?
C47 C52 H52 119.5 . . ?
C47 C52 C51 120.9(2) . . ?
C51 C52 H52 119.5 . . ?
C28 C29 H29 119.5 . . ?
C30 C29 C28 121.00(17) . . ?
C30 C29 H29 119.5 . . ?
C34 C35 H35 119.6 . . ?
C36 C35 C34 120.71(19) . . ?
C36 C35 H35 119.6 . . ?
C11 C12 H12 119.5 . . ?
C11 C12 C13 120.94(19) . . ?
C13 C12 H12 119.5 . . ?
C23 C25 H25A 109.5 . . ?
C23 C25 H25B 109.5 . . ?
C23 C25 H25C 109.5 . . ?
H25A C25 H25B 109.5 . . ?
H25A C25 H25C 109.5 . . ?
H25B C25 H25C 109.5 . . ?
C23 C24 H24A 109.5 . . ?
C23 C24 H24B 109.5 . . ?
C23 C24 H24C 109.5 . . ?
H24A C24 H24B 109.5 . . ?
H24A C24 H24C 109.5 . . ?
H24B C24 H24C 109.5 . . ?
C47 C48 H48 119.6 . . ?
C49 C48 C47 120.8(2) . . ?
C49 C48 H48 119.6 . . ?
C32 C31 H31 120.2 . . ?
C30 C31 C32 119.64(17) . . ?
C30 C31 H31 120.2 . . ?
C39 C38 H38 119.9 . . ?
C37 C38 C39 120.19(19) . . ?
C37 C38 H38 119.9 . . ?
C17 C18 H18 119.7 . . ?
C19 C18 C17 120.7(2) . . ?
C19 C18 H18 119.7 . . ?
C12 C13 H13 119.8 . . ?
C14 C13 C12 120.3(2) . . ?
C14 C13 H13 119.8 . . ?
C75 C74 H74 119.9 . . ?
C73 C74 C75 120.14(18) . . ?
C73 C74 H74 119.9 . . ?
C17 C22 H22 119.3 . . ?
C21 C22 C17 121.30(18) . . ?
C21 C22 H22 119.3 . . ?
C38 C37 H37 120.2 . . ?
C38 C37 C36 119.60(19) . . ?
C36 C37 H37 120.2 . . ?
C13 C14 H14 120.3 . . ?
C15 C14 C13 119.4(2) . . ?
C15 C14 H14 120.3 . . ?
C59 C61 H61A 109.5 . . ?
C59 C61 H61B 109.5 . . ?
C59 C61 H61C 109.5 . . ?
H61A C61 H61B 109.5 . . ?
H61A C61 H61C 109.5 . . ?
H61B C61 H61C 109.5 . . ?
C16 C15 H15 119.6 . . ?
C14 C15 C16 120.8(2) . . ?
C14 C15 H15 119.6 . . ?
C18 C19 H19 119.7 . . ?
C20 C19 C18 120.63(19) . . ?
C20 C19 H19 119.7 . . ?
C53 C54 H54 119.4 . . ?
C55 C54 C53 121.2(2) . . ?
C55 C54 H54 119.4 . . ?
C54 C55 H55 120.1 . . ?
C56 C55 C54 119.8(2) . . ?
C56 C55 H55 120.1 . . ?
C29 C30 H30 120.0 . . ?
C31 C30 C29 120.05(18) . . ?
C31 C30 H30 120.0 . . ?
C35 C36 H36 119.9 . . ?
C37 C36 C35 120.12(19) . . ?
C37 C36 H36 119.9 . . ?
C55 C56 H56 120.2 . . ?
C57 C56 C55 119.5(2) . . ?
C57 C56 H56 120.2 . . ?
C48 C49 H49 119.8 . . ?
C48 C49 C50 120.3(2) . . ?
C50 C49 H49 119.8 . . ?
C49 C50 H50 120.2 . . ?
C49 C50 C51 119.6(2) . . ?
C51 C50 H50 120.2 . . ?
C74 C73 H73 120.2 . . ?
C72 C73 C74 119.51(19) . . ?
C72 C73 H73 120.2 . . ?
C58 C57 H57 119.6 . . ?
C56 C57 C58 120.80(19) . . ?
C56 C57 H57 119.6 . . ?
C19 C20 H20 120.3 . . ?
C19 C20 C21 119.5(2) . . ?
C21 C20 H20 120.3 . . ?
Cl4 C77 H77A 109.2 . . ?
Cl4 C77 H77B 109.2 . . ?
Cl4 C77 H77C 110.2 . . ?
Cl4 C77 H77D 110.2 . . ?
Cl4 C77 Cl6 107.5(3) . . ?
Cl5 C77 Cl4 111.85(16) . . ?
Cl5 C77 H77A 109.2 . . ?
Cl5 C77 H77B 109.2 . . ?
H77A C77 H77B 107.9 . . ?
H77C C77 H77D 108.5 . . ?
Cl6 C77 H77C 110.2 . . ?
Cl6 C77 H77D 110.2 . . ?
C71 C72 H72 120.0 . . ?
C73 C72 C71 120.1(2) . . ?
C73 C72 H72 120.0 . . ?
C59 C60 H60A 109.5 . . ?
C59 C60 H60B 109.5 . . ?
C59 C60 H60C 109.5 . . ?
H60A C60 H60B 109.5 . . ?
H60A C60 H60C 109.5 . . ?
H60B C60 H60C 109.5 . . ?
C22 C21 H21 120.1 . . ?
C20 C21 C22 119.9(2) . . ?
C20 C21 H21 120.1 . . ?
C52 C51 H51 120.0 . . ?
C50 C51 C52 119.9(3) . . ?
C50 C51 H51 120.0 . . ?
C59 C62 H62A 109.5 . . ?
C59 C62 H62B 109.5 . . ?
C59 C62 H62C 109.5 . . ?
H62A C62 H62B 109.5 . . ?
H62A C62 H62C 109.5 . . ?
H62B C62 H62C 109.5 . . ?
Cl3 C76 Cl2 111.2(3) . . ?
Cl3 C76 H76A 109.4 . . ?
Cl3 C76 H76B 109.4 . . ?
Cl2 C76 H76A 109.4 . . ?
Cl2 C76 H76B 109.4 . . ?
H76A C76 H76B 108.0 . . ?

loop_
_geom_bond_atom_site_label_1
_geom_bond_atom_site_label_2
_geom_bond_distance
_geom_bond_site_symmetry_2
_geom_bond_publ_flag
Cu1 Cl1 2.1090(6) . ?
Cu1 C1 1.8882(17) . ?
Cl4 C77 1.761(3) . ?
Cl5 C77 1.730(4) . ?
Cl3 C76 1.717(6) . ?
Cl2 C76 1.821(6) . ?
N1 C2 1.392(2) . ?
N1 C1 1.3581(19) . ?
N1 C4 1.4375(19) . ?
N2 C40 1.4413(19) . ?
N2 C1 1.352(2) . ?
N2 C3 1.391(2) . ?
C2 H2 0.9500 . ?
C2 C3 1.353(2) . ?
C9 C8 1.392(2) . ?
C9 C4 1.407(2) . ?
C9 C27 1.529(2) . ?
C70 C63 1.526(2) . ?
C70 C75 1.403(2) . ?
C70 C71 1.392(2) . ?
C40 C41 1.406(2) . ?
C40 C45 1.396(2) . ?
C8 H8 0.9500 . ?
C8 C7 1.403(2) . ?
C3 H3 0.9500 . ?
C41 C42 1.390(2) . ?
C41 C46 1.526(2) . ?
C4 C5 1.398(2) . ?
C45 C63 1.528(2) . ?
C45 C44 1.401(2) . ?
C64 C63 1.521(2) . ?
C64 C69 1.398(2) . ?
C64 C65 1.399(2) . ?
C63 H63 1.0000 . ?
C75 H75 0.9500 . ?
C75 C74 1.395(3) . ?
C5 C10 1.534(2) . ?
C5 C6 1.401(2) . ?
C34 C27 1.522(2) . ?
C34 C39 1.391(2) . ?
C34 C35 1.400(2) . ?
C27 H27 1.0000 . ?
C27 C28 1.528(2) . ?
C10 H10 1.0000 . ?
C10 C17 1.532(2) . ?
C10 C11 1.526(2) . ?
C42 H42 0.9500 . ?
C42 C43 1.408(2) . ?
C46 H46 1.0000 . ?
C46 C47 1.533(3) . ?
C46 C53 1.522(2) . ?
C28 C33 1.400(2) . ?
C28 C29 1.393(2) . ?
C17 C18 1.399(2) . ?
C17 C22 1.395(3) . ?
C47 C52 1.386(3) . ?
C47 C48 1.400(3) . ?
C33 H33 0.9500 . ?
C33 C32 1.396(2) . ?
C69 H69 0.9500 . ?
C69 C68 1.393(3) . ?
C43 C44 1.390(2) . ?
C43 C59 1.535(2) . ?
C44 H44 0.9500 . ?
C65 H65 0.9500 . ?
C65 C66 1.396(3) . ?
C6 H6 0.9500 . ?
C6 C7 1.392(2) . ?
C11 C16 1.404(3) . ?
C11 C12 1.391(3) . ?
C32 H32 0.9500 . ?
C32 C31 1.391(3) . ?
C66 H66 0.9500 . ?
C66 C67 1.392(3) . ?
C53 C58 1.391(2) . ?
C53 C54 1.395(3) . ?
C23 C7 1.529(2) . ?
C23 C26 1.535(3) . ?
C23 C25 1.543(3) . ?
C23 C24 1.527(3) . ?
C71 H71 0.9500 . ?
C71 C72 1.396(3) . ?
C68 H68 0.9500 . ?
C68 C67 1.388(3) . ?
C39 H39 0.9500 . ?
C39 C38 1.398(3) . ?
C67 H67 0.9500 . ?
C59 C61 1.538(3) . ?
C59 C60 1.531(3) . ?
C59 C62 1.525(3) . ?
C16 H16 0.9500 . ?
C16 C15 1.400(3) . ?
C58 H58 0.9500 . ?
C58 C57 1.403(3) . ?
C26 H26A 0.9800 . ?
C26 H26B 0.9800 . ?
C26 H26C 0.9800 . ?
C52 H52 0.9500 . ?
C52 C51 1.396(3) . ?
C29 H29 0.9500 . ?
C29 C30 1.393(3) . ?
C35 H35 0.9500 . ?
C35 C36 1.392(3) . ?
C12 H12 0.9500 . ?
C12 C13 1.397(3) . ?
C25 H25A 0.9800 . ?
C25 H25B 0.9800 . ?
C25 H25C 0.9800 . ?
C24 H24A 0.9800 . ?
C24 H24B 0.9800 . ?
C24 H24C 0.9800 . ?
C48 H48 0.9500 . ?
C48 C49 1.385(3) . ?
C31 H31 0.9500 . ?
C31 C30 1.388(3) . ?
C38 H38 0.9500 . ?
C38 C37 1.388(3) . ?
C18 H18 0.9500 . ?
C18 C19 1.392(3) . ?
C13 H13 0.9500 . ?
C13 C14 1.387(3) . ?
C74 H74 0.9500 . ?
C74 C73 1.393(3) . ?
C22 H22 0.9500 . ?
C22 C21 1.393(3) . ?
C37 H37 0.9500 . ?
C37 C36 1.392(4) . ?
C14 H14 0.9500 . ?
C14 C15 1.377(4) . ?
C61 H61A 0.9800 . ?
C61 H61B 0.9800 . ?
C61 H61C 0.9800 . ?
C15 H15 0.9500 . ?
C19 H19 0.9500 . ?
C19 C20 1.381(4) . ?
C54 H54 0.9500 . ?
C54 C55 1.391(3) . ?
C55 H55 0.9500 . ?
C55 C56 1.390(3) . ?
C30 H30 0.9500 . ?
C36 H36 0.9500 . ?
C56 H56 0.9500 . ?
C56 C57 1.381(4) . ?
C49 H49 0.9500 . ?
C49 C50 1.385(4) . ?
C50 H50 0.9500 . ?
C50 C51 1.388(4) . ?
C73 H73 0.9500 . ?
C73 C72 1.392(3) . ?
C57 H57 0.9500 . ?
C20 H20 0.9500 . ?
C20 C21 1.390(3) . ?
C77 H77A 0.9900 . ?
C77 H77B 0.9900 . ?
C77 H77C 0.9900 . ?
C77 H77D 0.9900 . ?
C77 Cl6 1.776(6) . ?
C72 H72 0.9500 . ?
C60 H60A 0.9800 . ?
C60 H60B 0.9800 . ?
C60 H60C 0.9800 . ?
C21 H21 0.9500 . ?
C51 H51 0.9500 . ?
C62 H62A 0.9800 . ?
C62 H62B 0.9800 . ?
C62 H62C 0.9800 . ?
C76 H76A 0.9900 . ?
C76 H76B 0.9900 . ?

loop_
_geom_torsion_atom_site_label_1
_geom_torsion_atom_site_label_2
_geom_torsion_atom_site_label_3
_geom_torsion_atom_site_label_4
_geom_torsion
_geom_torsion_site_symmetry_1
_geom_torsion_site_symmetry_2
_geom_torsion_site_symmetry_3
_geom_torsion_site_symmetry_4
_geom_torsion_publ_flag
N1 C2 C3 N2 -0.42(18) . . . . ?
N1 C4 C5 C10 4.6(2) . . . . ?
N1 C4 C5 C6 -178.52(15) . . . . ?
N2 C40 C41 C42 -179.78(16) . . . . ?
N2 C40 C41 C46 3.0(2) . . . . ?
N2 C40 C45 C63 3.2(2) . . . . ?
N2 C40 C45 C44 -179.38(15) . . . . ?
C2 N1 C1 Cu1 178.67(11) . . . . ?
C2 N1 C1 N2 0.00(17) . . . . ?
C2 N1 C4 C9 -103.65(18) . . . . ?
C2 N1 C4 C5 76.9(2) . . . . ?
C9 C8 C7 C6 1.0(3) . . . . ?
C9 C8 C7 C23 -176.26(16) . . . . ?
C9 C4 C5 C10 -174.82(15) . . . . ?
C9 C4 C5 C6 2.0(2) . . . . ?
C9 C27 C28 C33 -86.01(18) . . . . ?
C9 C27 C28 C29 93.70(18) . . . . ?
C70 C75 C74 C73 0.4(3) . . . . ?
C70 C71 C72 C73 -1.2(4) . . . . ?
C40 N2 C1 Cu1 0.8(2) . . . . ?
C40 N2 C1 N1 179.47(13) . . . . ?
C40 N2 C3 C2 -179.29(14) . . . . ?
C40 C41 C42 C43 -0.8(3) . . . . ?
C40 C41 C46 C47 74.98(19) . . . . ?
C40 C41 C46 C53 -154.58(16) . . . . ?
C40 C45 C63 C70 105.92(17) . . . . ?
C40 C45 C63 C64 -122.78(16) . . . . ?
C40 C45 C44 C43 -1.0(3) . . . . ?
C8 C9 C4 N1 177.18(14) . . . . ?
C8 C9 C4 C5 -3.4(2) . . . . ?
C8 C9 C27 C34 -103.72(18) . . . . ?
C8 C9 C27 C28 25.3(2) . . . . ?
C1 N1 C2 C3 0.28(18) . . . . ?
C1 N1 C4 C9 81.50(19) . . . . ?
C1 N1 C4 C5 -97.96(19) . . . . ?
C1 N2 C40 C41 79.4(2) . . . . ?
C1 N2 C40 C45 -99.64(19) . . . . ?
C1 N2 C3 C2 0.45(18) . . . . ?
C3 N2 C40 C41 -100.94(19) . . . . ?
C3 N2 C40 C45 80.1(2) . . . . ?
C3 N2 C1 Cu1 -178.93(12) . . . . ?
C3 N2 C1 N1 -0.27(17) . . . . ?
C41 C40 C45 C63 -175.73(16) . . . . ?
C41 C40 C45 C44 1.7(3) . . . . ?
C41 C42 C43 C44 1.4(3) . . . . ?
C41 C42 C43 C59 -178.53(18) . . . . ?
C41 C46 C47 C52 16.2(2) . . . . ?
C41 C46 C47 C48 -160.95(15) . . . . ?
C41 C46 C53 C58 -110.21(19) . . . . ?
C41 C46 C53 C54 71.1(2) . . . . ?
C4 N1 C2 C3 -175.15(14) . . . . ?
C4 N1 C1 Cu1 -5.9(2) . . . . ?
C4 N1 C1 N2 175.43(13) . . . . ?
C4 C9 C8 C7 1.8(2) . . . . ?
C4 C9 C27 C34 76.51(18) . . . . ?
C4 C9 C27 C28 -154.43(15) . . . . ?
C4 C5 C10 C17 103.79(18) . . . . ?
C4 C5 C10 C11 -126.68(17) . . . . ?
C4 C5 C6 C7 1.0(3) . . . . ?
C45 C40 C41 C42 -0.8(3) . . . . ?
C45 C40 C41 C46 -178.01(16) . . . . ?
C64 C69 C68 C67 -0.4(3) . . . . ?
C64 C65 C66 C67 0.9(3) . . . . ?
C63 C70 C75 C74 170.96(17) . . . . ?
C63 C70 C71 C72 -170.5(2) . . . . ?
C63 C45 C44 C43 176.44(17) . . . . ?
C63 C64 C69 C68 -177.39(16) . . . . ?
C63 C64 C65 C66 177.08(15) . . . . ?
C75 C70 C63 C45 162.15(15) . . . . ?
C75 C70 C63 C64 32.5(2) . . . . ?
C75 C70 C71 C72 1.4(3) . . . . ?
C75 C74 C73 C72 -0.1(4) . . . . ?
C5 C10 C17 C18 157.61(16) . . . . ?
C5 C10 C17 C22 -28.2(2) . . . . ?
C5 C10 C11 C16 -78.4(2) . . . . ?
C5 C10 C11 C12 100.87(18) . . . . ?
C5 C6 C7 C8 -2.4(3) . . . . ?
C5 C6 C7 C23 174.78(16) . . . . ?
C34 C27 C28 C33 43.4(2) . . . . ?
C34 C27 C28 C29 -136.92(16) . . . . ?
C34 C39 C38 C37 -0.4(3) . . . . ?
C34 C35 C36 C37 0.7(3) . . . . ?
C27 C9 C8 C7 -177.96(15) . . . . ?
C27 C9 C4 N1 -3.0(2) . . . . ?
C27 C9 C4 C5 176.40(15) . . . . ?
C27 C34 C39 C38 -178.32(16) . . . . ?
C27 C34 C35 C36 178.19(18) . . . . ?
C27 C28 C33 C32 178.76(15) . . . . ?
C27 C28 C29 C30 -179.40(17) . . . . ?
C10 C5 C6 C7 177.90(16) . . . . ?
C10 C17 C18 C19 174.2(2) . . . . ?
C10 C17 C22 C21 -173.3(2) . . . . ?
C10 C11 C16 C15 177.45(17) . . . . ?
C10 C11 C12 C13 -177.70(16) . . . . ?
C42 C41 C46 C47 -102.08(19) . . . . ?
C42 C41 C46 C53 28.4(2) . . . . ?
C42 C43 C44 C45 -0.5(3) . . . . ?
C42 C43 C59 C61 53.9(2) . . . . ?
C42 C43 C59 C60 -65.1(2) . . . . ?
C42 C43 C59 C62 173.5(2) . . . . ?
C46 C41 C42 C43 176.34(17) . . . . ?
C46 C47 C52 C51 -175.58(19) . . . . ?
C46 C47 C48 C49 175.98(17) . . . . ?
C46 C53 C58 C57 -179.46(17) . . . . ?
C46 C53 C54 C55 179.55(19) . . . . ?
C28 C33 C32 C31 0.8(3) . . . . ?
C28 C29 C30 C31 0.5(3) . . . . ?
C17 C10 C11 C16 49.7(2) . . . . ?
C17 C10 C11 C12 -131.01(17) . . . . ?
C17 C18 C19 C20 -1.0(4) . . . . ?
C17 C22 C21 C20 -0.9(4) . . . . ?
C47 C46 C53 C58 18.5(2) . . . . ?
C47 C46 C53 C54 -160.16(17) . . . . ?
C47 C52 C51 C50 -0.5(4) . . . . ?
C47 C48 C49 C50 0.0(3) . . . . ?
C33 C28 C29 C30 0.3(3) . . . . ?
C33 C32 C31 C30 0.0(3) . . . . ?
C69 C64 C63 C70 -131.20(16) . . . . ?
C69 C64 C63 C45 99.24(17) . . . . ?
C69 C64 C65 C66 -1.8(2) . . . . ?
C69 C68 C67 C66 -0.6(3) . . . . ?
C44 C45 C63 C70 -71.4(2) . . . . ?
C44 C45 C63 C64 59.9(2) . . . . ?
C44 C43 C59 C61 -126.1(2) . . . . ?
C44 C43 C59 C60 114.9(2) . . . . ?
C44 C43 C59 C62 -6.4(3) . . . . ?
C65 C64 C63 C70 49.9(2) . . . . ?
C65 C64 C63 C45 -79.63(19) . . . . ?
C65 C64 C69 C68 1.5(3) . . . . ?
C65 C66 C67 C68 0.3(3) . . . . ?
C6 C5 C10 C17 -73.00(19) . . . . ?
C6 C5 C10 C11 56.5(2) . . . . ?
C11 C10 C17 C18 29.2(2) . . . . ?
C11 C10 C17 C22 -156.55(17) . . . . ?
C11 C16 C15 C14 0.7(3) . . . . ?
C11 C12 C13 C14 -0.3(3) . . . . ?
C32 C31 C30 C29 -0.6(3) . . . . ?
C53 C46 C47 C52 -113.29(19) . . . . ?
C53 C46 C47 C48 69.5(2) . . . . ?
C53 C58 C57 C56 0.1(3) . . . . ?
C53 C54 C55 C56 -0.1(4) . . . . ?
C71 C70 C63 C45 -26.1(2) . . . . ?
C71 C70 C63 C64 -155.69(16) . . . . ?
C71 C70 C75 C74 -1.0(3) . . . . ?
C39 C34 C27 C9 17.2(2) . . . . ?
C39 C34 C27 C28 -111.90(17) . . . . ?
C39 C34 C35 C36 -1.7(3) . . . . ?
C39 C38 C37 C36 -0.6(3) . . . . ?
C59 C43 C44 C45 179.43(18) . . . . ?
C16 C11 C12 C13 1.6(3) . . . . ?
C58 C53 C54 C55 0.8(3) . . . . ?
C26 C23 C7 C8 -36.7(2) . . . . ?
C26 C23 C7 C6 146.13(17) . . . . ?
C52 C47 C48 C49 -1.3(3) . . . . ?
C29 C28 C33 C32 -1.0(2) . . . . ?
C35 C34 C27 C9 -162.67(15) . . . . ?
C35 C34 C27 C28 68.22(19) . . . . ?
C35 C34 C39 C38 1.5(3) . . . . ?
C12 C11 C16 C15 -1.8(3) . . . . ?
C12 C13 C14 C15 -0.9(3) . . . . ?
C25 C23 C7 C8 82.96(19) . . . . ?
C25 C23 C7 C6 -94.19(19) . . . . ?
C24 C23 C7 C8 -157.84(17) . . . . ?
C24 C23 C7 C6 25.0(2) . . . . ?
C48 C47 C52 C51 1.6(3) . . . . ?
C48 C49 C50 C51 1.1(4) . . . . ?
C38 C37 C36 C35 0.5(3) . . . . ?
C18 C17 C22 C21 1.1(3) . . . . ?
C18 C19 C20 C21 1.2(4) . . . . ?
C13 C14 C15 C16 0.6(3) . . . . ?
C74 C73 C72 C71 0.5(4) . . . . ?
C22 C17 C18 C19 -0.2(3) . . . . ?
C19 C20 C21 C22 -0.3(4) . . . . ?
C54 C53 C58 C57 -0.8(3) . . . . ?
C54 C55 C56 C57 -0.6(3) . . . . ?
C55 C56 C57 C58 0.6(3) . . . . ?
C49 C50 C51 C52 -0.9(4) . . . . ?

loop_
_smtbx_masks_void_nr
_smtbx_masks_void_average_x
_smtbx_masks_void_average_y
_smtbx_masks_void_average_z
_smtbx_masks_void_volume
_smtbx_masks_void_count_electrons
_smtbx_masks_void_content
1 0.234 0.140 0.184 114.6 32.5 ?
2 0.234 0.360 0.684 114.6 32.5 ?
3 0.766 -0.140 0.816 114.6 32.4 ?
4 0.766 0.640 0.316 114.6 32.4 ?
